data_1542640
loop_
_publ_author_name
'Wang, Kai-Kai'
'Jin, Tian'
'Huang, Xin'
'Ouyang, Qin'
'Du, Wei'
'Chen, Ying-Chun'

_publ_section_title
;
 \a-Regioselective Asymmetric [3 + 2] Annulations of Morita-Baylis-Hillman
 Carbonates with Cyclic 1-Azadienes and Mechanism Elucidation.
;
_journal_issue 4
_journal_name_full 'Organic letters'
_journal_page_first 872
_journal_page_last 875
_journal_paper_doi 10.1021/acs.orglett.6b00189
_journal_volume 18
_journal_year 2016
_chemical_formula_moiety 'C28 H22 N2 O5 S'
_chemical_formula_sum 'C28 H22 N2 O5 S'
_chemical_formula_weight 498.53
_chemical_name_systematic
;
 ?
;
_space_group_crystal_system triclinic
_space_group_IT_number 2
_space_group_name_Hall '-P 1'
_space_group_name_H-M_alt 'P -1'
_symmetry_space_group_name_Hall '-P 1'
_symmetry_space_group_name_H-M 'P -1'
_atom_sites_solution_hydrogens geom
_atom_sites_solution_primary iterative
_audit_creation_date 2015-09-15
_audit_creation_method
;
Olex2 1.2
(compiled 2014.07.22 svn.r2960 for OlexSys, GUI svn.r4862)
;
_cell_angle_alpha 111.2004(17)
_cell_angle_beta 94.4487(16)
_cell_angle_gamma 93.4599(14)
_cell_formula_units_Z 2
_cell_length_a 8.28533(15)
_cell_length_b 11.53237(19)
_cell_length_c 14.1641(3)
_cell_measurement_reflns_used 16326
_cell_measurement_temperature 290.70(10)
_cell_measurement_theta_max 71.3240
_cell_measurement_theta_min 6.0290
_cell_volume 1252.27(4)
_computing_cell_refinement
;
CrysAlisPro, Agilent Technologies,
Version 1.171.37.35 (release 13-08-2014 CrysAlis171 .NET)
(compiled Aug 13 2014,18:06:01)
;
_computing_data_collection
;
CrysAlisPro, Agilent Technologies,
Version 1.171.37.35 (release 13-08-2014 CrysAlis171 .NET)
(compiled Aug 13 2014,18:06:01)
;
_computing_data_reduction
;
CrysAlisPro, Agilent Technologies,
Version 1.171.37.35 (release 13-08-2014 CrysAlis171 .NET)
(compiled Aug 13 2014,18:06:01)
;
_computing_molecular_graphics 'Olex2 (Dolomanov et al., 2009)'
_computing_publication_material 'Olex2 (Dolomanov et al., 2009)'
_computing_structure_refinement 'ShelXL (Sheldrick, 2008)'
_computing_structure_solution
;
Superflip (Palatinus & Chapuis, 2007;Palatinus & van der Lee, 2008;
Palatinus et al., 2012)
;
_diffrn_ambient_environment air
_diffrn_ambient_temperature 290.70(10)
_diffrn_detector 'CCD plate'
_diffrn_detector_area_resol_mean 8.0243
_diffrn_detector_type EosS2
_diffrn_measured_fraction_theta_full 0.998
_diffrn_measured_fraction_theta_max 0.990
_diffrn_measurement_details
;
  1 omega  -32.00   56.00   1.0000    1.0000
omega____ theta____ kappa____ phi______ frames
    -       36.7203  -38.0000  120.0000 88

  2 omega   10.00  104.00   1.0000    1.0000
omega____ theta____ kappa____ phi______ frames
    -       36.7203   77.0000   90.0000 94

  3 omega   10.00  104.00   1.0000    1.0000
omega____ theta____ kappa____ phi______ frames
    -       36.7203   77.0000    0.0000 94

  4 omega  -35.00   66.00   1.0000    1.0000
omega____ theta____ kappa____ phi______ frames
    -       36.7203  -19.0000 -150.0000 101

  5 omega    1.00   76.00   1.0000    1.0000
omega____ theta____ kappa____ phi______ frames
    -       36.7203  -99.0000 -150.0000 75

  6 omega    7.00  108.00   1.0000    1.0000
omega____ theta____ kappa____ phi______ frames
    -       36.7203   19.0000 -120.0000 101

  7 omega  -31.00   63.00   1.0000    1.0000
omega____ theta____ kappa____ phi______ frames
    -       36.7203  -77.0000 -120.0000 94

  8 omega   55.00  109.00   1.0000    1.0000
omega____ theta____ kappa____ phi______ frames
    -       36.7203 -178.0000   90.0000 54

  9 omega   57.00  109.00   1.0000    1.0000
omega____ theta____ kappa____ phi______ frames
    -       36.7203  178.0000    0.0000 52

 10 omega   57.00  109.00   1.0000    1.0000
omega____ theta____ kappa____ phi______ frames
    -       36.7203  178.0000 -120.0000 52

 11 omega   38.00   91.00   1.0000    8.0000
omega____ theta____ kappa____ phi______ frames
    -      108.0000  -30.0000   30.0000 53

 12 omega   38.00   91.00   1.0000    8.0000
omega____ theta____ kappa____ phi______ frames
    -      108.0000  -30.0000  120.0000 53

 13 omega   38.00   91.00   1.0000    8.0000
omega____ theta____ kappa____ phi______ frames
    -      108.0000  -30.0000   60.0000 53

 14 omega   39.00  110.00   1.0000    8.0000
omega____ theta____ kappa____ phi______ frames
    -      108.0000  -95.0000   60.0000 71

 15 omega   40.00   98.00   1.0000    8.0000
omega____ theta____ kappa____ phi______ frames
    -      108.0000  -45.0000  -30.0000 58

 16 omega   91.00  176.00   1.0000    8.0000
omega____ theta____ kappa____ phi______ frames
    -      108.0000   45.0000   60.0000 85

 17 omega   40.00   98.00   1.0000    8.0000
omega____ theta____ kappa____ phi______ frames
    -      108.0000  -45.0000   30.0000 58

 18 omega   91.00  176.00   1.0000    8.0000
omega____ theta____ kappa____ phi______ frames
    -      108.0000   45.0000  -60.0000 85

 19 omega   38.00  116.00   1.0000    8.0000
omega____ theta____ kappa____ phi______ frames
    -      108.0000 -112.0000 -180.0000 78

 20 omega   91.00  177.00   1.0000    8.0000
omega____ theta____ kappa____ phi______ frames
    -      108.0000   44.0000  158.0000 86

 21 omega   91.00  176.00   1.0000    8.0000
omega____ theta____ kappa____ phi______ frames
    -      108.0000   45.0000    0.0000 85

 22 omega   38.00   91.00   1.0000    8.0000
omega____ theta____ kappa____ phi______ frames
    -      108.0000  -30.0000  150.0000 53

 23 omega   39.00  110.00   1.0000    8.0000
omega____ theta____ kappa____ phi______ frames
    -      108.0000  -95.0000 -150.0000 71

 24 omega   40.00  135.00   1.0000    8.0000
omega____ theta____ kappa____ phi______ frames
    -      108.0000  -77.0000 -120.0000 95

 25 omega   38.00   91.00   1.0000    8.0000
omega____ theta____ kappa____ phi______ frames
    -      108.0000  -30.0000 -120.0000 53

 26 omega   41.00  126.00   1.0000    8.0000
omega____ theta____ kappa____ phi______ frames
    -      108.0000  -61.0000  150.0000 85

 27 omega   39.00  110.00   1.0000    8.0000
omega____ theta____ kappa____ phi______ frames
    -      108.0000  -95.0000  -30.0000 71

 28 omega   10.00  104.00   1.0000    1.0000
omega____ theta____ kappa____ phi______ frames
    -       36.7203   77.0000 -180.0000 94

 29 omega   10.00  104.00   1.0000    1.0000
omega____ theta____ kappa____ phi______ frames
    -       36.7203   77.0000  -60.0000 94

 30 omega   20.00  104.00   1.0000    1.0000
omega____ theta____ kappa____ phi______ frames
    -       36.7203   57.0000  -90.0000 84

 31 omega   10.00  104.00   1.0000    1.0000
omega____ theta____ kappa____ phi______ frames
    -       36.7203   77.0000  120.0000 94

 32 omega   10.00  104.00   1.0000    1.0000
omega____ theta____ kappa____ phi______ frames
    -       36.7203   77.0000 -150.0000 94

 33 omega   20.00  104.00   1.0000    1.0000
omega____ theta____ kappa____ phi______ frames
    -       36.7203   57.0000    0.0000 84

 34 omega  -31.00   53.00   1.0000    1.0000
omega____ theta____ kappa____ phi______ frames
    -       36.7203  -57.0000   60.0000 84

 35 omega    1.00   76.00   1.0000    1.0000
omega____ theta____ kappa____ phi______ frames
    -       36.7203  -99.0000    0.0000 75

 36 omega   91.00  176.00   1.0000    8.0000
omega____ theta____ kappa____ phi______ frames
    -      108.0000   45.0000   30.0000 85

 37 omega   91.00  176.00   1.0000    8.0000
omega____ theta____ kappa____ phi______ frames
    -      108.0000   45.0000  -30.0000 85

 38 omega   91.00  176.00   1.0000    8.0000
omega____ theta____ kappa____ phi______ frames
    -      108.0000   45.0000  -90.0000 85

 39 omega   87.00  178.00   1.0000    8.0000
omega____ theta____ kappa____ phi______ frames
    -      108.0000   30.0000 -150.0000 91

 40 omega   90.00  175.00   1.0000    8.0000
omega____ theta____ kappa____ phi______ frames
    -      108.0000   61.0000    0.0000 85

 41 omega   90.00  175.00   1.0000    8.0000
omega____ theta____ kappa____ phi______ frames
    -      108.0000   61.0000  120.0000 85

 42 omega   87.00  178.00   1.0000    8.0000
omega____ theta____ kappa____ phi______ frames
    -      108.0000   30.0000  120.0000 91

 43 omega   81.00  176.00   1.0000    8.0000
omega____ theta____ kappa____ phi______ frames
    -      108.0000   77.0000  150.0000 95

 44 omega   81.00  176.00   1.0000    8.0000
omega____ theta____ kappa____ phi______ frames
    -      108.0000   77.0000   90.0000 95

 45 omega   87.00  178.00   1.0000    8.0000
omega____ theta____ kappa____ phi______ frames
    -      108.0000   30.0000 -120.0000 91

 46 omega   87.00  178.00   1.0000    8.0000
omega____ theta____ kappa____ phi______ frames
    -      108.0000   30.0000  -90.0000 91

 47 omega   90.00  175.00   1.0000    8.0000
omega____ theta____ kappa____ phi______ frames
    -      108.0000   61.0000  -30.0000 85

 48 omega   81.00  155.00   1.0000    8.0000
omega____ theta____ kappa____ phi______ frames
    -      108.0000   77.0000 -180.0000 74

 49 omega   81.00  176.00   1.0000    8.0000
omega____ theta____ kappa____ phi______ frames
    -      108.0000   77.0000   60.0000 95
;
_diffrn_measurement_device 'four-circle diffractometer'
_diffrn_measurement_device_type 'SuperNova, Dual, Cu at zero, EosS2'
_diffrn_measurement_method '\w scans'
_diffrn_orient_matrix_UB_11 -0.1413179000
_diffrn_orient_matrix_UB_12 0.0776281000
_diffrn_orient_matrix_UB_13 -0.0088828000
_diffrn_orient_matrix_UB_21 -0.1072896000
_diffrn_orient_matrix_UB_22 -0.1208363000
_diffrn_orient_matrix_UB_23 -0.0647957000
_diffrn_orient_matrix_UB_31 -0.0601507000
_diffrn_orient_matrix_UB_32 -0.0094823000
_diffrn_orient_matrix_UB_33 0.0974137000
_diffrn_radiation_monochromator mirror
_diffrn_radiation_probe x-ray
_diffrn_radiation_type CuK\a
_diffrn_radiation_wavelength 1.54184
_diffrn_reflns_av_R_equivalents 0.0282
_diffrn_reflns_av_unetI/netI 0.0161
_diffrn_reflns_laue_measured_fraction_full 0.998
_diffrn_reflns_laue_measured_fraction_max 0.990
_diffrn_reflns_limit_h_max 10
_diffrn_reflns_limit_h_min -10
_diffrn_reflns_limit_k_max 14
_diffrn_reflns_limit_k_min -14
_diffrn_reflns_limit_l_max 17
_diffrn_reflns_limit_l_min -14
_diffrn_reflns_number 23133
_diffrn_reflns_point_group_measured_fraction_full 0.998
_diffrn_reflns_point_group_measured_fraction_max 0.990
_diffrn_reflns_theta_full 67.684
_diffrn_reflns_theta_max 71.538
_diffrn_reflns_theta_min 5.380
_diffrn_source 'sealed X-ray tube'
_diffrn_source_type 'SuperNova (Cu) X-ray Source'
_exptl_absorpt_coefficient_mu 1.496
_exptl_absorpt_correction_T_max 1.00000
_exptl_absorpt_correction_T_min 0.06936
_exptl_absorpt_correction_type multi-scan
_exptl_absorpt_process_details
;
CrysAlisPro, Agilent Technologies,
Version 1.171.37.35 (release 13-08-2014 CrysAlis171 .NET)
(compiled Aug 13 2014,18:06:01)
Empirical absorption correction using spherical harmonics,
 implemented in SCALE3 ABSPACK scaling algorithm.
;
_exptl_crystal_colour 'clear yellowish yellow'
_exptl_crystal_colour_lustre clear
_exptl_crystal_colour_modifier yellowish
_exptl_crystal_colour_primary yellow
_exptl_crystal_density_diffrn 1.322
_exptl_crystal_description block
_exptl_crystal_F_000 520
_exptl_crystal_size_max 0.15
_exptl_crystal_size_mid 0.15
_exptl_crystal_size_min 0.14
_refine_diff_density_max 0.193
_refine_diff_density_min -0.325
_refine_diff_density_rms 0.035
_refine_ls_extinction_method none
_refine_ls_goodness_of_fit_ref 1.050
_refine_ls_hydrogen_treatment constr
_refine_ls_matrix_type full
_refine_ls_number_parameters 327
_refine_ls_number_reflns 4829
_refine_ls_number_restraints 0
_refine_ls_restrained_S_all 1.050
_refine_ls_R_factor_all 0.0381
_refine_ls_R_factor_gt 0.0368
_refine_ls_shift/su_max 0.000
_refine_ls_shift/su_mean 0.000
_refine_ls_structure_factor_coef Fsqd
_refine_ls_weighting_details 'w=1/[\s^2^(Fo^2^)+(0.0514P)^2^+0.2714P] where P=(Fo^2^+2Fc^2^)/3'
_refine_ls_weighting_scheme calc
_refine_ls_wR_factor_gt 0.1004
_refine_ls_wR_factor_ref 0.1015
_reflns_Friedel_coverage 0.000
_reflns_number_gt 4605
_reflns_number_total 4829
_reflns_threshold_expression 'I > 2\s(I)'
_cod_data_source_file ol6b00189_si_002.cif
_cod_data_source_block 3a'
_cod_database_code 1542640
_shelxl_version_number 2014-1
_chemical_oxdiff_formula 'C1 H1 N1 O1 S1'
_shelx_space_group_comment
;
The symmetry employed for this shelxl refinement is uniquely defined
by the following loop, which should always be used as a source of
symmetry information in preference to the above space-group names.
They are only intended as comments.
;
_reflns_odcompleteness_completeness 99.89
_reflns_odcompleteness_iscentric 1
_reflns_odcompleteness_theta 66.97
_olex2_refinement_description
;
1. Fixed Uiso
 At 1.2 times of:
  All C(H) groups
 At 1.5 times of:
  All C(H,H,H) groups
2.a Ternary CH refined with riding coordinates:
 C10(H10), C13(H13)
2.b Aromatic/amide H refined with riding coordinates:
 C27(H27), C11(H11), C6(H6), C3(H3), C15(H15), C25(H25), C19(H19), C26(H26),
 C4(H4), C16(H16), C5(H5), C24(H24), C18(H18), C17(H17)
2.c Idealised Me refined as rotating group:
 C36(H36A,H36B,H36C), C33(H33A,H33B,H33C)
;
_olex2_submission_special_instructions 'No special instructions were received'

loop_
_space_group_symop_operation_xyz
'x, y, z'
'-x, -y, -z'

loop_
_atom_site_label
_atom_site_type_symbol
_atom_site_fract_x
_atom_site_fract_y
_atom_site_fract_z
_atom_site_U_iso_or_equiv
_atom_site_adp_type
_atom_site_occupancy
_atom_site_site_symmetry_order
_atom_site_calc_flag
_atom_site_refinement_flags_posn
S22 S 0.15029(4) 0.31983(4) 0.35122(3) 0.05691(13) Uani 1 1 d .
O29 O 0.12717(15) 0.28429(13) 0.43611(11) 0.0755(4) Uani 1 1 d .
O32 O 0.84508(15) 0.09265(11) -0.04283(10) 0.0701(3) Uani 1 1 d .
O35 O 0.30512(13) 0.20301(9) 0.04341(9) 0.0598(3) Uani 1 1 d .
N1 N 0.37992(14) 0.41383(10) 0.09838(9) 0.0449(3) Uani 1 1 d .
O30 O 0.01123(15) 0.31009(15) 0.28205(13) 0.0853(4) Uani 1 1 d .
N21 N 0.29079(14) 0.23719(10) 0.28531(10) 0.0485(3) Uani 1 1 d .
O34 O 0.7432(2) 0.26109(14) -0.05342(11) 0.0914(5) Uani 1 1 d .
C20 C 0.41841(15) 0.30958(11) 0.29024(10) 0.0387(3) Uani 1 1 d .
C2 C 0.52441(17) 0.49232(12) 0.13702(9) 0.0425(3) Uani 1 1 d .
C14 C 0.61130(17) 0.05922(11) 0.26843(10) 0.0437(3) Uani 1 1 d .
C10 C 0.55065(16) 0.11297(11) 0.19073(10) 0.0424(3) Uani 1 1 d .
H10 H 0.4378 0.0787 0.1651 0.051 Uiso 1 1 calc R
C7 C 0.64780(16) 0.42466(11) 0.15704(10) 0.0406(3) Uani 1 1 d .
C28 C 0.41525(16) 0.44442(11) 0.35418(9) 0.0407(3) Uani 1 1 d .
C13 C 0.55825(15) 0.25764(10) 0.23223(9) 0.0378(3) Uani 1 1 d .
H13 H 0.6585 0.2903 0.2785 0.045 Uiso 1 1 calc R
C9 C 0.40436(16) 0.29299(12) 0.08389(10) 0.0432(3) Uani 1 1 d .
C8 C 0.57680(15) 0.29293(11) 0.13440(9) 0.0394(3) Uani 1 1 d .
C12 C 0.66629(16) 0.18460(11) 0.07284(10) 0.0427(3) Uani 1 1 d .
C23 C 0.26403(19) 0.46560(14) 0.38988(12) 0.0517(3) Uani 1 1 d .
C31 C 0.75298(18) 0.18601(13) -0.01404(11) 0.0486(3) Uani 1 1 d .
C27 C 0.53532(19) 0.54268(12) 0.38211(10) 0.0467(3) Uani 1 1 d .
H27 H 0.6386 0.5302 0.3610 0.056 Uiso 1 1 calc R
C11 C 0.64882(17) 0.08806(12) 0.10186(10) 0.0456(3) Uani 1 1 d .
H11 H 0.6926 0.0129 0.0706 0.055 Uiso 1 1 calc R
C6 C 0.80218(18) 0.48236(14) 0.19317(12) 0.0518(3) Uani 1 1 d .
H6 H 0.8858 0.4378 0.2057 0.062 Uiso 1 1 calc R
C3 C 0.5512(2) 0.61827(13) 0.15444(12) 0.0547(4) Uani 1 1 d .
H3 H 0.4680 0.6629 0.1415 0.066 Uiso 1 1 calc R
C15 C 0.77442(19) 0.07205(13) 0.30189(11) 0.0517(3) Uani 1 1 d .
H15 H 0.8482 0.1140 0.2763 0.062 Uiso 1 1 calc R
C25 C 0.3450(3) 0.68068(15) 0.47379(14) 0.0720(5) Uani 1 1 d .
H25 H 0.3223 0.7612 0.5122 0.086 Uiso 1 1 calc R
C19 C 0.5039(2) -0.00490(14) 0.30702(14) 0.0598(4) Uani 1 1 d .
H19 H 0.3934 -0.0150 0.2851 0.072 Uiso 1 1 calc R
C36 C 0.2251(2) 0.45341(16) 0.07200(14) 0.0612(4) Uani 1 1 d .
H36A H 0.1904 0.5141 0.1317 0.092 Uiso 1 1 calc GR
H36B H 0.1453 0.3824 0.0453 0.092 Uiso 1 1 calc GR
H36C H 0.2373 0.4898 0.0215 0.092 Uiso 1 1 calc GR
C26 C 0.4977(2) 0.66089(13) 0.44264(12) 0.0600(4) Uani 1 1 d .
H26 H 0.5774 0.7279 0.4625 0.072 Uiso 1 1 calc R
C4 C 0.7073(2) 0.67525(14) 0.19205(13) 0.0630(4) Uani 1 1 d .
H4 H 0.7289 0.7600 0.2050 0.076 Uiso 1 1 calc R
C16 C 0.8301(2) 0.02313(16) 0.37344(13) 0.0646(4) Uani 1 1 d .
H16 H 0.9404 0.0329 0.3958 0.077 Uiso 1 1 calc R
C5 C 0.8306(2) 0.60939(15) 0.21058(14) 0.0626(4) Uani 1 1 d .
H5 H 0.9343 0.6499 0.2350 0.075 Uiso 1 1 calc R
C24 C 0.2248(2) 0.58264(17) 0.44879(14) 0.0700(5) Uani 1 1 d .
H24 H 0.1220 0.5951 0.4707 0.084 Uiso 1 1 calc R
C18 C 0.5602(3) -0.05398(17) 0.37794(16) 0.0744(5) Uani 1 1 d .
H18 H 0.4872 -0.0970 0.4032 0.089 Uiso 1 1 calc R
C17 C 0.7219(3) -0.03982(17) 0.41115(14) 0.0724(5) Uani 1 1 d .
H17 H 0.7588 -0.0726 0.4591 0.087 Uiso 1 1 calc R
C33 C 0.9435(2) 0.0828(2) -0.12367(15) 0.0787(6) Uani 1 1 d .
H33A H 0.8828 0.1023 -0.1757 0.118 Uiso 1 1 calc GR
H33B H 0.9743 -0.0008 -0.1520 0.118 Uiso 1 1 calc GR
H33C H 1.0393 0.1404 -0.0975 0.118 Uiso 1 1 calc GR

loop_
_atom_site_aniso_label
_atom_site_aniso_U_11
_atom_site_aniso_U_22
_atom_site_aniso_U_33
_atom_site_aniso_U_23
_atom_site_aniso_U_13
_atom_site_aniso_U_12
S22 0.04096(19) 0.0591(2) 0.0806(3) 0.0333(2) 0.02152(17) 0.01310(15)
O29 0.0653(7) 0.0845(9) 0.0966(9) 0.0500(8) 0.0393(7) 0.0138(6)
O32 0.0744(8) 0.0648(7) 0.0800(8) 0.0257(6) 0.0426(6) 0.0358(6)
O35 0.0553(6) 0.0429(5) 0.0682(7) 0.0074(5) -0.0039(5) 0.0040(4)
N1 0.0469(6) 0.0403(6) 0.0492(6) 0.0154(5) 0.0112(5) 0.0155(5)
O30 0.0442(6) 0.0975(10) 0.1276(12) 0.0578(9) 0.0041(7) 0.0098(6)
N21 0.0436(6) 0.0403(6) 0.0620(7) 0.0175(5) 0.0127(5) 0.0049(5)
O34 0.1319(13) 0.0944(10) 0.0822(9) 0.0557(8) 0.0586(9) 0.0643(9)
C20 0.0409(6) 0.0315(6) 0.0443(6) 0.0130(5) 0.0098(5) 0.0076(5)
C2 0.0525(7) 0.0369(6) 0.0411(6) 0.0141(5) 0.0178(5) 0.0139(5)
C14 0.0529(7) 0.0264(5) 0.0501(7) 0.0093(5) 0.0135(6) 0.0100(5)
C10 0.0468(7) 0.0269(5) 0.0504(7) 0.0088(5) 0.0097(5) 0.0082(5)
C7 0.0470(7) 0.0342(6) 0.0424(6) 0.0130(5) 0.0164(5) 0.0100(5)
C28 0.0494(7) 0.0332(6) 0.0424(6) 0.0134(5) 0.0163(5) 0.0131(5)
C13 0.0397(6) 0.0276(5) 0.0445(6) 0.0095(5) 0.0103(5) 0.0082(4)
C9 0.0470(7) 0.0376(6) 0.0423(6) 0.0095(5) 0.0095(5) 0.0114(5)
C8 0.0423(6) 0.0314(6) 0.0432(6) 0.0096(5) 0.0112(5) 0.0107(5)
C12 0.0454(7) 0.0354(6) 0.0438(6) 0.0079(5) 0.0098(5) 0.0140(5)
C23 0.0554(8) 0.0472(7) 0.0604(8) 0.0234(6) 0.0249(7) 0.0202(6)
C31 0.0510(7) 0.0460(7) 0.0464(7) 0.0109(6) 0.0119(6) 0.0164(6)
C27 0.0625(8) 0.0347(6) 0.0425(7) 0.0116(5) 0.0153(6) 0.0061(6)
C11 0.0520(7) 0.0321(6) 0.0468(7) 0.0052(5) 0.0085(6) 0.0146(5)
C6 0.0484(7) 0.0486(7) 0.0587(8) 0.0185(6) 0.0130(6) 0.0059(6)
C3 0.0719(10) 0.0387(7) 0.0604(8) 0.0217(6) 0.0221(7) 0.0174(7)
C15 0.0552(8) 0.0435(7) 0.0566(8) 0.0164(6) 0.0131(6) 0.0104(6)
C25 0.1145(15) 0.0415(8) 0.0628(10) 0.0135(7) 0.0353(10) 0.0323(9)
C19 0.0613(9) 0.0477(8) 0.0767(10) 0.0285(7) 0.0165(8) 0.0053(7)
C36 0.0538(8) 0.0625(9) 0.0721(10) 0.0260(8) 0.0123(7) 0.0260(7)
C26 0.0958(12) 0.0337(7) 0.0489(8) 0.0111(6) 0.0169(8) 0.0077(7)
C4 0.0817(11) 0.0365(7) 0.0715(10) 0.0182(7) 0.0235(8) 0.0025(7)
C16 0.0691(10) 0.0589(9) 0.0642(9) 0.0198(8) 0.0033(8) 0.0187(8)
C5 0.0615(9) 0.0508(8) 0.0715(10) 0.0183(7) 0.0141(8) -0.0070(7)
C24 0.0836(12) 0.0608(10) 0.0774(11) 0.0274(8) 0.0437(9) 0.0403(9)
C18 0.0920(14) 0.0615(10) 0.0864(12) 0.0436(10) 0.0260(10) 0.0079(9)
C17 0.1036(15) 0.0574(9) 0.0654(10) 0.0310(8) 0.0119(10) 0.0205(9)
C33 0.0634(10) 0.0942(14) 0.0692(11) 0.0115(10) 0.0326(9) 0.0237(10)

loop_
_atom_type_symbol
_atom_type_description
_atom_type_scat_dispersion_real
_atom_type_scat_dispersion_imag
_atom_type_scat_source
C C 0.0181 0.0091 'International Tables Vol C Tables 4.2.6.8 and 6.1.1.4'
H H 0.0000 0.0000 'International Tables Vol C Tables 4.2.6.8 and 6.1.1.4'
N N 0.0311 0.0180 'International Tables Vol C Tables 4.2.6.8 and 6.1.1.4'
O O 0.0492 0.0322 'International Tables Vol C Tables 4.2.6.8 and 6.1.1.4'
S S 0.3331 0.5567 'International Tables Vol C Tables 4.2.6.8 and 6.1.1.4'

loop_
_geom_angle_atom_site_label_1
_geom_angle_atom_site_label_2
_geom_angle_atom_site_label_3
_geom_angle
O29 S22 N21 109.19(7)
O29 S22 C23 111.04(8)
O30 S22 O29 117.71(8)
O30 S22 N21 108.32(8)
O30 S22 C23 112.33(8)
N21 S22 C23 95.97(6)
C31 O32 C33 118.49(15)
C2 N1 C36 125.04(12)
C9 N1 C2 111.13(11)
C9 N1 C36 123.77(13)
C20 N21 S22 110.34(9)
N21 C20 C28 116.19(11)
N21 C20 C13 120.18(11)
C28 C20 C13 123.62(11)
C7 C2 N1 109.91(11)
C3 C2 N1 128.18(13)
C3 C2 C7 121.91(14)
C15 C14 C10 120.80(13)
C15 C14 C19 118.48(14)
C19 C14 C10 120.72(13)
C14 C10 C13 114.24(10)
C11 C10 C14 114.63(11)
C11 C10 C13 101.38(10)
C2 C7 C8 108.39(11)
C6 C7 C2 120.04(12)
C6 C7 C8 131.55(12)
C23 C28 C20 110.11(12)
C27 C28 C20 130.52(12)
C27 C28 C23 119.36(12)
C20 C13 C10 114.08(10)
C20 C13 C8 114.83(10)
C10 C13 C8 104.19(9)
O35 C9 N1 125.89(13)
O35 C9 C8 126.47(12)
N1 C9 C8 107.53(11)
C7 C8 C13 114.86(10)
C7 C8 C9 101.80(10)
C7 C8 C12 119.39(11)
C9 C8 C13 108.13(10)
C12 C8 C13 99.52(9)
C12 C8 C9 113.18(10)
C31 C12 C8 122.66(11)
C11 C12 C8 112.44(12)
C11 C12 C31 124.77(12)
C28 C23 S22 107.17(10)
C24 C23 S22 129.93(13)
C24 C23 C28 122.82(16)
O32 C31 C12 110.98(12)
O34 C31 O32 123.71(14)
O34 C31 C12 125.31(13)
C28 C27 C26 118.25(14)
C12 C11 C10 112.73(11)
C7 C6 C5 118.48(14)
C2 C3 C4 117.22(14)
C14 C15 C16 120.83(15)
C26 C25 C24 121.03(14)
C18 C19 C14 120.41(17)
C25 C26 C27 121.40(16)
C5 C4 C3 121.53(14)
C17 C16 C15 119.95(17)
C4 C5 C6 120.81(15)
C23 C24 C25 117.06(16)
C17 C18 C19 120.60(17)
C18 C17 C16 119.73(17)

loop_
_geom_bond_atom_site_label_1
_geom_bond_atom_site_label_2
_geom_bond_distance
S22 O29 1.4258(13)
S22 O30 1.4247(14)
S22 N21 1.6715(12)
S22 C23 1.7541(16)
O32 C31 1.3182(17)
O32 C33 1.432(2)
O35 C9 1.2145(17)
N1 C2 1.4004(18)
N1 C9 1.3633(17)
N1 C36 1.4537(18)
N21 C20 1.2884(17)
O34 C31 1.1909(19)
C20 C28 1.4929(16)
C20 C13 1.5006(16)
C2 C7 1.3949(18)
C2 C3 1.3832(19)
C14 C10 1.5144(19)
C14 C15 1.378(2)
C14 C19 1.388(2)
C10 C13 1.5509(15)
C10 C11 1.5013(19)
C7 C8 1.5058(17)
C7 C6 1.375(2)
C28 C23 1.3896(19)
C28 C27 1.3817(19)
C13 C8 1.5946(18)
C9 C8 1.5476(18)
C8 C12 1.5150(16)
C12 C31 1.4768(19)
C12 C11 1.3229(19)
C23 C24 1.380(2)
C27 C26 1.3921(19)
C6 C5 1.397(2)
C3 C4 1.388(2)
C15 C16 1.389(2)
C25 C26 1.377(3)
C25 C24 1.384(3)
C19 C18 1.385(3)
C4 C5 1.373(3)
C16 C17 1.375(3)
C18 C17 1.365(3)
